data_1567644
loop_
_publ_author_name
'Chen, Hao'
'Li, Tian-Ren'
'Sakai, Naomi'
'Besnard, Celine'
'Gu\'en\'ee, Laure'
'Pupier, Marion'
'Viger-Gravel, Jasmine'
'Tiefenbacher, Konrad'
'Matile, Stefan'

_publ_section_title
;
 Decoded fingerprints of hyperresponsive, expanding product space:
 polyether cascade cyclizations as tools to elucidate supramolecular
 catalysis
;
_journal_issue 35
_journal_name_full 'Chemical Science'
_journal_page_first 10273
_journal_page_last 10280
_journal_paper_doi 10.1039/D2SC03991E
_journal_volume 13
_journal_year 2022
_chemical_formula_moiety 'C14 H26 O3'
_chemical_formula_sum 'C14 H26 O3'
_chemical_formula_weight 242.35
_space_group_crystal_system monoclinic
_space_group_IT_number 14
_space_group_name_Hall '-P 2yn'
_space_group_name_H-M_alt 'P 1 21/n 1'
_atom_sites_solution_hydrogens mixed
_atom_sites_solution_primary dual
_audit_creation_date 2021-12-22
_audit_creation_method
;
Olex2 1.5
(compiled 2021.10.07 svn.r9718050b for OlexSys, GUI svn.r6410)
;
_audit_update_record
;
2022-06-02 deposited with the CCDC.	2022-08-18 downloaded from the CCDC.
;
_cell_angle_alpha 90
_cell_angle_beta 90.764(4)
_cell_angle_gamma 90
_cell_formula_units_Z 4
_cell_length_a 5.8614(2)
_cell_length_b 15.5412(7)
_cell_length_c 14.8746(7)
_cell_measurement_reflns_used 6749
_cell_measurement_temperature 119.99(10)
_cell_measurement_theta_max 73.9720
_cell_measurement_theta_min 4.0830
_cell_volume 1354.85(10)
_computing_cell_refinement 'CrysAlisPro 1.171.41.89a (Rigaku OD, 2020)'
_computing_data_collection 'CrysAlisPro 1.171.41.89a (Rigaku OD, 2020)'
_computing_data_reduction 'CrysAlisPro 1.171.41.89a (Rigaku OD, 2020)'
_computing_molecular_graphics 'Olex2 1.5 (Dolomanov et al., 2009)'
_computing_publication_material 'Olex2 1.5 (Dolomanov et al., 2009)'
_computing_structure_refinement 'SHELXL 2018/3 (Sheldrick, 2015)'
_computing_structure_solution 'SHELXT  (Sheldrick, 2015)'
_diffrn_ambient_environment N~2~
_diffrn_ambient_temperature 119.99(10)
_diffrn_detector 'Hybrid Pixel Array Detector'
_diffrn_detector_area_resol_mean 10.0000
_diffrn_detector_type 'HyPix-Arc 150'
_diffrn_measured_fraction_theta_full 0.998
_diffrn_measured_fraction_theta_max 0.977
_diffrn_measurement_details
;
List of Runs (angles in degrees, time in seconds):

  # Type    Start    End  Width  t~exp~   \w     \q     \k     \f   Frames
#--------------------------------------------------------------------------
  1  \w    -62.00 -26.00   0.50   15.00    --  -57.30 -15.00-120.00   72
  2  \w    -81.00 -55.00   0.50   15.00    --  -57.30   0.00 -90.00   52
  3  \w    -65.00 -38.00   0.50   15.00    --  -57.30 125.00-120.00   54
  4  \w    -84.00 -20.00   0.50   15.00    --  -57.30   0.00 -60.00  128
  5  \w    -78.00 -52.00   0.50   15.00    --  -57.30 -15.00   0.00   52
  6  \w    -97.00 -40.00   0.50   15.00    --  -57.30   0.00  30.00  114
  7  \w     22.00  53.00   0.50   15.00    --   60.47 -94.00 120.00   62
  8  \w     31.00  62.00   0.50   15.00    --   60.47 -94.00 -30.00   62
  9  \w     25.00  57.00   0.50   15.00    --   60.47 -94.00  60.00   64
 10  \w     21.00  66.00   0.50   15.00    --   60.47 -94.00-180.00   90
 11  \w     25.00  62.00   0.50   15.00    --   60.47 -94.00-120.00   74
 12  \w     40.00  83.00   0.50   15.00    --   75.00 -94.00 120.00   86
 13  \w     47.00  73.00   0.50   15.00    --   75.00  15.00-120.00   52
 14  \w     36.00  64.00   0.50   15.00    --   75.00 -94.00 150.00   56
 15  \w     43.00  69.00   0.50   15.00    --   75.00-127.00  70.00   52
 16  \w     79.00 105.00   0.50   15.00    --   75.00-127.00  70.00   52
 17  \w     92.00 118.00   0.50   15.00    --   75.00  15.00-120.00   52
 18  \w     44.00  87.00   0.50   15.00    --   77.04 -94.00 -60.00   86
 19  \w     38.00  66.00   0.50   15.00    --   77.04 -94.00-180.00   56
 20  \w     39.00  89.00   0.50   15.00    --   77.04   0.00 150.00  100
 21  \w     76.00 107.00   0.50   15.00    --   77.04-125.00 -90.00   62
 22  \w     38.00  63.00   0.50   15.00    --   77.04-125.00 -90.00   50
 23  \w     93.00 123.00   0.50   15.00    --   77.04  15.00  60.00   60
 24  \w     41.00  86.00   0.50   15.00    --   77.04 -94.00  30.00   90
 25  \w     45.00  84.00   0.50   15.00    --   77.04 -94.00-150.00   78
 26  \w     54.00 121.00   0.50   15.00    --   77.04  15.00 -30.00  134
 27  \w     54.00  81.00   0.50   15.00    --   77.04-125.00   0.00   54
 28  \w     41.00 112.00   0.50   15.00    --   77.04   0.00-120.00  142
 29  \w     36.00  76.00   0.50   15.00    --   77.04-125.00  90.00   80
 30  \w     56.00  97.00   0.50   15.00    --   77.04  15.00  30.00   82
 31  \w     41.00  82.00   0.50   15.00    --   77.04 -94.00 -30.00   82
 32  \w     42.00  67.00   0.50   15.00    --   77.04 -94.00 -90.00   50
 33  \w     36.00  71.00   0.50   15.00    --   81.25-112.00  97.01   70
 34  \w     36.00 108.00   0.50   15.00    --   81.25-116.00  32.13  144
 35  \w     72.00 110.00   0.50   15.00    --   81.25-124.00-172.77   76
 36  \w     97.00 125.00   0.50   15.00    --   81.25-167.00  -8.65   56
 37  \w     66.00  92.00   0.50   15.00    --   81.25-167.00  -8.65   52
 38  \w     77.00 114.00   0.50   15.00    --   81.25-128.00-129.64   74
 39  \w     46.00  75.00   0.50   15.00    --   81.25 -75.00-149.92   58
 40  \w     68.00 127.00   0.50   15.00    --   81.25  18.00 149.82  118
 41  \w     76.00 104.00   0.50   15.00    --   81.25-112.00  97.01   56
 42  \w     40.00  65.00   0.50   15.00    --   81.25-128.00-129.64   50
 43  \w     36.00  67.00   0.50   15.00    --   81.25-124.00-172.77   62
 44  \w     57.00 108.00   0.50   15.00    --   81.25-116.00 123.04  102
;
_diffrn_measurement_device 'four-circle diffractometer'
_diffrn_measurement_device_type 'XtaLAB Synergy, Dualflex, HyPix-Arc 150'
_diffrn_measurement_method '\w scans'
_diffrn_orient_matrix_type 'CrysAlisPro convention (1999,Acta A55,543-557)'
_diffrn_orient_matrix_UB_11 0.0007402000
_diffrn_orient_matrix_UB_12 0.0320978000
_diffrn_orient_matrix_UB_13 0.0979478000
_diffrn_orient_matrix_UB_21 0.0134620000
_diffrn_orient_matrix_UB_22 -0.0936420000
_diffrn_orient_matrix_UB_23 0.0335311000
_diffrn_orient_matrix_UB_31 0.2626294000
_diffrn_orient_matrix_UB_32 0.0047758000
_diffrn_orient_matrix_UB_33 -0.0006227000
_diffrn_radiation_monochromator mirror
_diffrn_radiation_probe x-ray
_diffrn_radiation_type 'Cu K\a'
_diffrn_radiation_wavelength 1.54184
_diffrn_reflns_av_R_equivalents 0.0827
_diffrn_reflns_av_unetI/netI 0.0620
_diffrn_reflns_Laue_measured_fraction_full 0.998
_diffrn_reflns_Laue_measured_fraction_max 0.977
_diffrn_reflns_limit_h_max 7
_diffrn_reflns_limit_h_min -3
_diffrn_reflns_limit_k_max 19
_diffrn_reflns_limit_k_min -19
_diffrn_reflns_limit_l_max 18
_diffrn_reflns_limit_l_min -18
_diffrn_reflns_number 18499
_diffrn_reflns_point_group_measured_fraction_full 0.998
_diffrn_reflns_point_group_measured_fraction_max 0.977
_diffrn_reflns_theta_full 67.684
_diffrn_reflns_theta_max 74.876
_diffrn_reflns_theta_min 4.114
_diffrn_source 'micro-focus sealed X-ray tube'
_diffrn_source_type 'PhotonJet (Cu) X-ray Source'
_exptl_absorpt_coefficient_mu 0.646
_exptl_absorpt_correction_T_max 1.00000
_exptl_absorpt_correction_T_min 0.49864
_exptl_absorpt_correction_type multi-scan
_exptl_absorpt_process_details
;
CrysAlisPro 1.171.41.89a (Rigaku Oxford Diffraction, 2020)
Empirical absorption correction using spherical harmonics,
implemented in SCALE3 ABSPACK scaling algorithm.
;
_exptl_crystal_colour colourless
_exptl_crystal_colour_primary colourless
_exptl_crystal_density_diffrn 1.188
_exptl_crystal_description block
_exptl_crystal_F_000 536
_exptl_crystal_size_max 0.083
_exptl_crystal_size_mid 0.041
_exptl_crystal_size_min 0.023
_refine_diff_density_max 0.254
_refine_diff_density_min -0.257
_refine_diff_density_rms 0.061
_refine_ls_extinction_method none
_refine_ls_goodness_of_fit_ref 1.088
_refine_ls_hydrogen_treatment mixed
_refine_ls_matrix_type full
_refine_ls_number_parameters 162
_refine_ls_number_reflns 2728
_refine_ls_number_restraints 1
_refine_ls_restrained_S_all 1.088
_refine_ls_R_factor_all 0.0840
_refine_ls_R_factor_gt 0.0735
_refine_ls_shift/su_max 0.000
_refine_ls_shift/su_mean 0.000
_refine_ls_structure_factor_coef Fsqd
_refine_ls_weighting_details 'w=1/[\s^2^(Fo^2^)+(0.0770P)^2^+0.7245P] where P=(Fo^2^+2Fc^2^)/3'
_refine_ls_weighting_scheme calc
_refine_ls_wR_factor_gt 0.1494
_refine_ls_wR_factor_ref 0.1561
_reflns_Friedel_coverage 0.000
_reflns_number_gt 2373
_reflns_number_total 2728
_reflns_threshold_expression 'I > 2\s(I)'
_cod_data_source_file d2sc03991e2.cif
_cod_data_source_block trans_anti-(AA)-5
_cod_database_code 1567644
_shelx_shelxl_version_number 2018/3
_chemical_oxdiff_formula 'C14 H26 O3'
_shelx_space_group_comment
;
The symmetry employed for this shelxl refinement is uniquely defined
by the following loop, which should always be used as a source of
symmetry information in preference to the above space-group names.
They are only intended as comments.
;
_olex2_refinement_description
;
1. Fixed Uiso
 At 1.2 times of:
  All C(H) groups, All C(H,H) groups
 At 1.5 times of:
  All C(H,H,H) groups, All O(H) groups
2. Restrained distances
 O5-H5
 0.84 with sigma of 0.02
3.a Ternary CH refined with riding coordinates:
 C4(H4), C10(H10)
3.b Secondary CH2 refined with riding coordinates:
 C6(H6A,H6B), C7(H7A,H7B), C11(H11A,H11B), C12(H12A,H12B)
3.c Idealised Me refined as rotating group:
 C2(H2A,H2B,H2C), C3(H3A,H3B,H3C), C8(H8A,H8B,H8C), C14(H14A,H14B,H14C),
 C15(H15A,H15B,H15C)
;
_olex2_submission_special_instructions 'No special instructions were received'
_oxdiff_exptl_absorpt_empirical_details
;
Empirical correction (ABSPACK) includes:
- Absorption correction using spherical harmonics
- Frame scaling
;
_oxdiff_exptl_absorpt_empirical_full_max 2.044
_oxdiff_exptl_absorpt_empirical_full_min 0.532

loop_
_space_group_symop_operation_xyz
'x, y, z'
'-x+1/2, y+1/2, -z+1/2'
'-x, -y, -z'
'x-1/2, -y-1/2, z-1/2'

loop_
_atom_site_label
_atom_site_type_symbol
_atom_site_fract_x
_atom_site_fract_y
_atom_site_fract_z
_atom_site_U_iso_or_equiv
_atom_site_adp_type
_atom_site_occupancy
_atom_site_site_symmetry_order
_atom_site_calc_flag
_atom_site_refinement_flags_posn
_atom_site_refinement_flags_adp
_atom_site_refinement_flags_occupancy
_atom_site_disorder_assembly
_atom_site_disorder_group
O3 O 0.1630(2) 0.67993(8) 0.57141(8) 0.0216(3) Uani 1 1 d . . . . .
O5 O 0.6841(2) 0.65654(10) 0.51045(10) 0.0288(3) Uani 1 1 d D . . . .
H5 H 0.820(3) 0.6671(17) 0.5268(18) 0.043 Uiso 1 1 d D U . . .
O8 O 0.4568(2) 0.60073(9) 0.77615(9) 0.0244(3) Uani 1 1 d . . . . .
C1 C 0.2922(3) 0.70706(13) 0.49343(12) 0.0223(4) Uani 1 1 d . . . . .
C2 C 0.1680(3) 0.78785(13) 0.46103(13) 0.0264(4) Uani 1 1 d . . . . .
H2A H 0.005202 0.775203 0.452905 0.040 Uiso 1 1 calc R U . . .
H2B H 0.231611 0.806538 0.403646 0.040 Uiso 1 1 calc R U . . .
H2C H 0.187357 0.833696 0.505718 0.040 Uiso 1 1 calc R U . . .
C3 C 0.2791(3) 0.63752(13) 0.42150(13) 0.0276(4) Uani 1 1 d . . . . .
H3A H 0.340735 0.583579 0.445792 0.041 Uiso 1 1 calc R U . . .
H3B H 0.368537 0.655246 0.369463 0.041 Uiso 1 1 calc R U . . .
H3C H 0.119694 0.628977 0.402917 0.041 Uiso 1 1 calc R U . . .
C4 C 0.5419(3) 0.73113(13) 0.51766(13) 0.0241(4) Uani 1 1 d . . . . .
H4 H 0.593858 0.772981 0.471156 0.029 Uiso 1 1 calc R U . . .
C6 C 0.5686(3) 0.77578(13) 0.60928(13) 0.0256(4) Uani 1 1 d . . . . .
H6A H 0.709163 0.811059 0.608613 0.031 Uiso 1 1 calc R U . . .
H6B H 0.438176 0.815450 0.617109 0.031 Uiso 1 1 calc R U . . .
C7 C 0.5808(3) 0.71576(13) 0.69032(13) 0.0244(4) Uani 1 1 d . . . . .
H7A H 0.623779 0.750688 0.743570 0.029 Uiso 1 1 calc R U . . .
H7B H 0.706337 0.674375 0.680317 0.029 Uiso 1 1 calc R U . . .
C8 C 0.1921(3) 0.72300(12) 0.75714(13) 0.0247(4) Uani 1 1 d . . . . .
H8A H 0.051884 0.690548 0.768142 0.037 Uiso 1 1 calc R U . . .
H8B H 0.158186 0.771422 0.716923 0.037 Uiso 1 1 calc R U . . .
H8C H 0.253712 0.744830 0.814309 0.037 Uiso 1 1 calc R U . . .
C9 C 0.3672(3) 0.66422(12) 0.71364(12) 0.0219(4) Uani 1 1 d . . . . .
C10 C 0.2710(3) 0.61766(12) 0.62990(12) 0.0220(4) Uani 1 1 d . . . . .
H10 H 0.400627 0.590673 0.597186 0.026 Uiso 1 1 calc R U . . .
C11 C 0.1026(3) 0.54794(12) 0.65412(13) 0.0253(4) Uani 1 1 d . . . . .
H11A H 0.045914 0.518956 0.598924 0.030 Uiso 1 1 calc R U . . .
H11B H -0.029407 0.573442 0.685282 0.030 Uiso 1 1 calc R U . . .
C12 C 0.2226(3) 0.48288(13) 0.71553(13) 0.0261(4) Uani 1 1 d . . . . .
H12A H 0.344429 0.453716 0.681584 0.031 Uiso 1 1 calc R U . . .
H12B H 0.111337 0.438595 0.734125 0.031 Uiso 1 1 calc R U . . .
C13 C 0.3275(3) 0.52502(12) 0.79962(13) 0.0253(4) Uani 1 1 d . . . . .
C14 C 0.1476(4) 0.54444(14) 0.87015(14) 0.0314(5) Uani 1 1 d . . . . .
H14A H 0.213926 0.581473 0.916980 0.047 Uiso 1 1 calc R U . . .
H14B H 0.095707 0.490488 0.897163 0.047 Uiso 1 1 calc R U . . .
H14C H 0.017721 0.573837 0.841551 0.047 Uiso 1 1 calc R U . . .
C15 C 0.5093(4) 0.46626(14) 0.84093(15) 0.0328(5) Uani 1 1 d . . . . .
H15A H 0.630888 0.456844 0.797408 0.049 Uiso 1 1 calc R U . . .
H15B H 0.440366 0.410935 0.856732 0.049 Uiso 1 1 calc R U . . .
H15C H 0.573492 0.493269 0.895165 0.049 Uiso 1 1 calc R U . . .

loop_
_atom_site_aniso_label
_atom_site_aniso_U_11
_atom_site_aniso_U_22
_atom_site_aniso_U_33
_atom_site_aniso_U_23
_atom_site_aniso_U_13
_atom_site_aniso_U_12
O3 0.0188(6) 0.0273(7) 0.0187(6) 0.0036(5) -0.0028(5) 0.0000(5)
O5 0.0203(7) 0.0335(8) 0.0327(8) -0.0024(6) -0.0022(6) 0.0014(6)
O8 0.0250(7) 0.0231(7) 0.0247(7) 0.0039(5) -0.0078(5) -0.0006(5)
C1 0.0209(9) 0.0266(10) 0.0194(9) 0.0013(7) -0.0007(7) -0.0022(7)
C2 0.0248(9) 0.0300(11) 0.0241(10) 0.0024(8) -0.0042(7) -0.0004(8)
C3 0.0284(10) 0.0300(11) 0.0243(10) -0.0036(8) -0.0022(8) -0.0020(8)
C4 0.0223(9) 0.0264(10) 0.0236(10) 0.0008(8) -0.0023(7) -0.0011(7)
C6 0.0221(9) 0.0257(10) 0.0291(10) 0.0006(8) -0.0040(7) -0.0050(7)
C7 0.0230(9) 0.0271(10) 0.0228(10) -0.0006(8) -0.0059(7) -0.0004(7)
C8 0.0262(9) 0.0252(10) 0.0227(10) -0.0002(7) -0.0026(7) 0.0013(8)
C9 0.0232(9) 0.0216(9) 0.0207(9) 0.0019(7) -0.0053(7) 0.0010(7)
C10 0.0209(9) 0.0236(9) 0.0213(9) 0.0015(7) -0.0043(7) 0.0005(7)
C11 0.0252(9) 0.0255(10) 0.0251(10) -0.0008(8) -0.0053(7) -0.0015(7)
C12 0.0280(10) 0.0219(9) 0.0282(10) 0.0012(8) -0.0021(8) -0.0009(8)
C13 0.0270(10) 0.0225(10) 0.0263(10) 0.0034(8) -0.0028(8) 0.0007(7)
C14 0.0360(11) 0.0298(11) 0.0285(11) 0.0024(8) 0.0021(8) -0.0004(8)
C15 0.0326(11) 0.0298(11) 0.0356(12) 0.0085(9) -0.0072(9) 0.0028(8)

loop_
_atom_type_symbol
_atom_type_description
_atom_type_scat_dispersion_real
_atom_type_scat_dispersion_imag
_atom_type_scat_source
C C 0.0181 0.0091 'International Tables Vol C Tables 4.2.6.8 and 6.1.1.4'
H H 0.0000 0.0000 'International Tables Vol C Tables 4.2.6.8 and 6.1.1.4'
O O 0.0492 0.0322 'International Tables Vol C Tables 4.2.6.8 and 6.1.1.4'

loop_
_exptl_crystal_face_index_h
_exptl_crystal_face_index_k
_exptl_crystal_face_index_l
_exptl_crystal_face_perp_dist
0 0 1 0.0219
-1 0 -1 0.0084
0 0 -1 0.0010
0 2 -1 0.0010
0 -2 1 0.0244
1 0 -3 0.0255

loop_
_geom_angle_atom_site_label_1
_geom_angle_atom_site_label_2
_geom_angle_atom_site_label_3
_geom_angle
_geom_angle_site_symmetry_1
_geom_angle_site_symmetry_3
_geom_angle_publ_flag
C10 O3 C1 116.52(13) . . ?
C4 O5 H5 111.6(19) . . ?
C13 O8 C9 121.49(14) . . ?
O3 C1 C2 103.83(14) . . ?
O3 C1 C3 109.43(15) . . ?
O3 C1 C4 112.61(14) . . ?
C2 C1 C4 108.67(15) . . ?
C3 C1 C2 110.04(15) . . ?
C3 C1 C4 111.94(15) . . ?
C1 C2 H2A 109.5 . . ?
C1 C2 H2B 109.5 . . ?
C1 C2 H2C 109.5 . . ?
H2A C2 H2B 109.5 . . ?
H2A C2 H2C 109.5 . . ?
H2B C2 H2C 109.5 . . ?
C1 C3 H3A 109.5 . . ?
C1 C3 H3B 109.5 . . ?
C1 C3 H3C 109.5 . . ?
H3A C3 H3B 109.5 . . ?
H3A C3 H3C 109.5 . . ?
H3B C3 H3C 109.5 . . ?
O5 C4 C1 109.63(15) . . ?
O5 C4 H4 107.0 . . ?
O5 C4 C6 112.32(15) . . ?
C1 C4 H4 107.0 . . ?
C6 C4 C1 113.60(15) . . ?
C6 C4 H4 107.0 . . ?
C4 C6 H6A 108.4 . . ?
C4 C6 H6B 108.4 . . ?
H6A C6 H6B 107.5 . . ?
C7 C6 C4 115.36(16) . . ?
C7 C6 H6A 108.4 . . ?
C7 C6 H6B 108.4 . . ?
C6 C7 H7A 107.8 . . ?
C6 C7 H7B 107.8 . . ?
C6 C7 C9 117.99(15) . . ?
H7A C7 H7B 107.1 . . ?
C9 C7 H7A 107.8 . . ?
C9 C7 H7B 107.8 . . ?
H8A C8 H8B 109.5 . . ?
H8A C8 H8C 109.5 . . ?
H8B C8 H8C 109.5 . . ?
C9 C8 H8A 109.5 . . ?
C9 C8 H8B 109.5 . . ?
C9 C8 H8C 109.5 . . ?
O8 C9 C7 102.20(14) . . ?
O8 C9 C8 112.08(15) . . ?
O8 C9 C10 108.93(14) . . ?
C7 C9 C10 110.76(15) . . ?
C8 C9 C7 109.88(15) . . ?
C8 C9 C10 112.53(15) . . ?
O3 C10 C9 109.00(15) . . ?
O3 C10 H10 108.5 . . ?
O3 C10 C11 110.00(14) . . ?
C9 C10 H10 108.5 . . ?
C11 C10 C9 112.14(15) . . ?
C11 C10 H10 108.5 . . ?
C10 C11 H11A 110.0 . . ?
C10 C11 H11B 110.0 . . ?
C10 C11 C12 108.65(15) . . ?
H11A C11 H11B 108.3 . . ?
C12 C11 H11A 110.0 . . ?
C12 C11 H11B 110.0 . . ?
C11 C12 H12A 109.1 . . ?
C11 C12 H12B 109.1 . . ?
C11 C12 C13 112.42(16) . . ?
H12A C12 H12B 107.9 . . ?
C13 C12 H12A 109.1 . . ?
C13 C12 H12B 109.1 . . ?
O8 C13 C12 110.90(15) . . ?
O8 C13 C14 111.98(16) . . ?
O8 C13 C15 102.62(15) . . ?
C14 C13 C12 111.82(16) . . ?
C15 C13 C12 110.07(17) . . ?
C15 C13 C14 109.06(17) . . ?
C13 C14 H14A 109.5 . . ?
C13 C14 H14B 109.5 . . ?
C13 C14 H14C 109.5 . . ?
H14A C14 H14B 109.5 . . ?
H14A C14 H14C 109.5 . . ?
H14B C14 H14C 109.5 . . ?
C13 C15 H15A 109.5 . . ?
C13 C15 H15B 109.5 . . ?
C13 C15 H15C 109.5 . . ?
H15A C15 H15B 109.5 . . ?
H15A C15 H15C 109.5 . . ?
H15B C15 H15C 109.5 . . ?

loop_
_geom_bond_atom_site_label_1
_geom_bond_atom_site_label_2
_geom_bond_distance
_geom_bond_site_symmetry_2
_geom_bond_publ_flag
O3 C1 1.456(2) . ?
O3 C10 1.442(2) . ?
O5 H5 0.845(17) . ?
O5 C4 1.432(2) . ?
O8 C9 1.449(2) . ?
O8 C13 1.445(2) . ?
C1 C2 1.526(3) . ?
C1 C3 1.522(3) . ?
C1 C4 1.549(2) . ?
C2 H2A 0.9800 . ?
C2 H2B 0.9800 . ?
C2 H2C 0.9800 . ?
C3 H3A 0.9800 . ?
C3 H3B 0.9800 . ?
C3 H3C 0.9800 . ?
C4 H4 1.0000 . ?
C4 C6 1.535(3) . ?
C6 H6A 0.9900 . ?
C6 H6B 0.9900 . ?
C6 C7 1.525(3) . ?
C7 H7A 0.9900 . ?
C7 H7B 0.9900 . ?
C7 C9 1.530(3) . ?
C8 H8A 0.9800 . ?
C8 H8B 0.9800 . ?
C8 H8C 0.9800 . ?
C8 C9 1.525(3) . ?
C9 C10 1.541(2) . ?
C10 H10 1.0000 . ?
C10 C11 1.512(3) . ?
C11 H11A 0.9900 . ?
C11 H11B 0.9900 . ?
C11 C12 1.528(3) . ?
C12 H12A 0.9900 . ?
C12 H12B 0.9900 . ?
C12 C13 1.533(3) . ?
C13 C14 1.527(3) . ?
C13 C15 1.527(3) . ?
C14 H14A 0.9800 . ?
C14 H14B 0.9800 . ?
C14 H14C 0.9800 . ?
C15 H15A 0.9800 . ?
C15 H15B 0.9800 . ?
C15 H15C 0.9800 . ?

loop_
_geom_torsion_atom_site_label_1
_geom_torsion_atom_site_label_2
_geom_torsion_atom_site_label_3
_geom_torsion_atom_site_label_4
_geom_torsion
_geom_torsion_site_symmetry_1
_geom_torsion_site_symmetry_2
_geom_torsion_site_symmetry_3
_geom_torsion_site_symmetry_4
_geom_torsion_publ_flag
O3 C1 C4 O5 90.35(18) . . . . ?
O3 C1 C4 C6 -36.2(2) . . . . ?
O3 C10 C11 C12 179.65(15) . . . . ?
O5 C4 C6 C7 -42.2(2) . . . . ?
O8 C9 C10 O3 174.76(13) . . . . ?
O8 C9 C10 C11 52.72(19) . . . . ?
C1 O3 C10 C9 101.87(17) . . . . ?
C1 O3 C10 C11 -134.80(16) . . . . ?
C1 C4 C6 C7 83.0(2) . . . . ?
C2 C1 C4 O5 -155.20(16) . . . . ?
C2 C1 C4 C6 78.22(19) . . . . ?
C3 C1 C4 O5 -33.4(2) . . . . ?
C3 C1 C4 C6 -160.03(16) . . . . ?
C4 C6 C7 C9 -67.1(2) . . . . ?
C6 C7 C9 O8 165.89(16) . . . . ?
C6 C7 C9 C8 -75.0(2) . . . . ?
C6 C7 C9 C10 50.0(2) . . . . ?
C7 C9 C10 O3 -73.59(18) . . . . ?
C7 C9 C10 C11 164.36(15) . . . . ?
C8 C9 C10 O3 49.8(2) . . . . ?
C8 C9 C10 C11 -72.21(19) . . . . ?
C9 O8 C13 C12 45.7(2) . . . . ?
C9 O8 C13 C14 -80.0(2) . . . . ?
C9 O8 C13 C15 163.16(16) . . . . ?
C9 C10 C11 C12 -58.9(2) . . . . ?
C10 O3 C1 C2 -165.08(14) . . . . ?
C10 O3 C1 C3 77.46(18) . . . . ?
C10 O3 C1 C4 -47.7(2) . . . . ?
C10 C11 C12 C13 56.0(2) . . . . ?
C11 C12 C13 O8 -47.8(2) . . . . ?
C11 C12 C13 C14 78.0(2) . . . . ?
C11 C12 C13 C15 -160.62(17) . . . . ?
C13 O8 C9 C7 -164.80(15) . . . . ?
C13 O8 C9 C8 77.6(2) . . . . ?
C13 O8 C9 C10 -47.6(2) . . . . ?

loop_
_exptl_oxdiff_crystal_face_indexfrac_h
_exptl_oxdiff_crystal_face_indexfrac_k
_exptl_oxdiff_crystal_face_indexfrac_l
_exptl_oxdiff_crystal_face_x
_exptl_oxdiff_crystal_face_y
_exptl_oxdiff_crystal_face_z
0.0002 -0.0005 1.0011 0.0980 0.0336 -0.0006
-1.0013 0.0013 -1.0013 -0.0988 -0.0472 -0.2623
-0.0002 0.0005 -1.0011 -0.0980 -0.0336 0.0006
0.0007 2.0025 -1.0006 -0.0337 -0.2211 0.0104
-0.0007 -2.0025 1.0006 0.0337 0.2211 -0.0104
1.0007 0.0007 -3.0031 -0.2934 -0.0873 0.2647
